data_4507927
loop_
_publ_author_name
'Chen, Zilu'
'Qin, Suni'
'Liu, Dongcheng'
'Shen, Yanling'
'Liang, Fupei'

_publ_section_title
;
 A Series of Coordination Polymers Exhibiting Dual Chiral Features and
 Diverse Interhelical Interactions
;
_journal_issue 8
_journal_name_full 'Crystal Growth &amp; Design'
_journal_page_first 3389
_journal_paper_doi 10.1021/cg4001895
_journal_volume 13
_journal_year 2013
_chemical_absolute_configuration rmad
_chemical_formula_moiety 'C22 H23 Cu N3 O4'
_chemical_formula_sum 'C22 H23 Cu N3 O4'
_chemical_formula_weight 456.97
_chemical_name_systematic
; 
 ? 
;
_space_group_IT_number 4
_symmetry_cell_setting monoclinic
_symmetry_space_group_name_Hall 'P 2yb'
_symmetry_space_group_name_H-M 'P 1 21 1'
_atom_sites_solution_hydrogens geom
_atom_sites_solution_primary direct
_atom_sites_solution_secondary difmap
_audit_creation_method SHELXL-97
_cell_angle_alpha 90.00
_cell_angle_beta 98.773(2)
_cell_angle_gamma 90.00
_cell_formula_units_Z 4
_cell_length_a 7.4795(6)
_cell_length_b 11.4662(9)
_cell_length_c 23.901(2)
_cell_measurement_reflns_used 3284
_cell_measurement_temperature 185(2)
_cell_measurement_theta_max 23.49
_cell_measurement_theta_min 2.48
_cell_volume 2025.8(3)
_computing_cell_refinement 'Bruker SAINT'
_computing_data_collection 'Bruker APEX2'
_computing_data_reduction 'Bruker SAINT'
_computing_molecular_graphics 'Bruker SHELXTL'
_computing_publication_material 'Bruker SHELXTL'
_computing_structure_refinement 'SHELXL-97 (Sheldrick, 2008)'
_computing_structure_solution 'SHELXS-97 (Sheldrick, 2008)'
_diffrn_ambient_temperature 185(2)
_diffrn_measured_fraction_theta_full 0.997
_diffrn_measured_fraction_theta_max 0.997
_diffrn_measurement_device_type 'Bruker APEX-II CCD'
_diffrn_measurement_method '\f and \w scans'
_diffrn_radiation_monochromator graphite
_diffrn_radiation_source 'fine-focus sealed tube'
_diffrn_radiation_type MoK\a
_diffrn_radiation_wavelength 0.71073
_diffrn_reflns_av_R_equivalents 0.1010
_diffrn_reflns_av_sigmaI/netI 0.1758
_diffrn_reflns_limit_h_max 8
_diffrn_reflns_limit_h_min -8
_diffrn_reflns_limit_k_max 13
_diffrn_reflns_limit_k_min -13
_diffrn_reflns_limit_l_max 27
_diffrn_reflns_limit_l_min -28
_diffrn_reflns_number 12319
_diffrn_reflns_theta_full 25.05
_diffrn_reflns_theta_max 25.05
_diffrn_reflns_theta_min 0.86
_exptl_absorpt_coefficient_mu 1.113
_exptl_absorpt_correction_T_max 0.9362
_exptl_absorpt_correction_T_min 0.9262
_exptl_absorpt_correction_type multi-scan
_exptl_absorpt_process_details SADABS
_exptl_crystal_colour green
_exptl_crystal_density_diffrn 1.498
_exptl_crystal_density_method 'not measured'
_exptl_crystal_description block
_exptl_crystal_F_000 948
_exptl_crystal_size_max 0.07
_exptl_crystal_size_mid 0.07
_exptl_crystal_size_min 0.06
_refine_diff_density_max 0.497
_refine_diff_density_min -0.463
_refine_diff_density_rms 0.091
_refine_ls_abs_structure_details 'Flack H D (1983), Acta Cryst. A39, 876-881'
_refine_ls_abs_structure_Flack -0.01(3)
_refine_ls_extinction_method none
_refine_ls_goodness_of_fit_ref 0.976
_refine_ls_hydrogen_treatment constr
_refine_ls_matrix_type full
_refine_ls_number_parameters 541
_refine_ls_number_reflns 6568
_refine_ls_number_restraints 7
_refine_ls_restrained_S_all 0.976
_refine_ls_R_factor_all 0.1490
_refine_ls_R_factor_gt 0.0695
_refine_ls_shift/su_max 0.000
_refine_ls_shift/su_mean 0.000
_refine_ls_structure_factor_coef Fsqd
_refine_ls_weighting_details 'calc w=1/[\s^2^(Fo^2^)+(0.0323P)^2^+0.9026P] where P=(Fo^2^+2Fc^2^)/3'
_refine_ls_weighting_scheme calc
_refine_ls_wR_factor_gt 0.1054
_refine_ls_wR_factor_ref 0.1356
_reflns_number_gt 3563
_reflns_number_total 6568
_reflns_threshold_expression >2sigma(I)
_cod_data_source_file cg4001895_si_002.cif
_cod_data_source_block compound-3
_cod_depositor_comments
;
The following automatic conversions were performed:

'_symmetry_cell_setting' value 'Monoclinic' changed to 'monoclinic'
according to /home/saulius/struct/CIF-dictionaries/cif_core.dic
dictionary named 'cif_core.dic' version 2.4.2 from
2011-04-26.

'_refine_ls_hydrogen_treatment' value 'CONSTR' changed
to 'constr' according to
/home/saulius/struct/CIF-dictionaries/cif_core.dic dictionary named
'cif_core.dic' version 2.4.2 from 2011-04-26.

Automatic conversion script
Id: cif_fix_values 1891 2012-01-12 08:04:46Z andrius 
;
_cod_original_sg_symbol_H-M P2(1)
_cod_database_code 4507927

loop_
_symmetry_equiv_pos_as_xyz
'x, y, z'
'-x, y+1/2, -z'

loop_
_atom_site_label
_atom_site_type_symbol
_atom_site_fract_x
_atom_site_fract_y
_atom_site_fract_z
_atom_site_U_iso_or_equiv
_atom_site_adp_type
_atom_site_occupancy
_atom_site_symmetry_multiplicity
_atom_site_calc_flag
_atom_site_refinement_flags
Cu1 Cu 0.11144(16) 0.42469(11) 0.83089(5) 0.0349(4) Uani 1 1 d .
Cu2 Cu 0.42026(16) 0.97719(10) 0.66159(5) 0.0333(4) Uani 1 1 d .
O1 O 0.1480(10) 0.4549(8) 0.7557(3) 0.043(3) Uani 1 1 d .
O2 O 0.5906(10) 0.6039(8) 0.8585(3) 0.036(2) Uani 1 1 d .
O3 O 0.9128(9) 0.8668(8) 1.0926(3) 0.037(2) Uani 1 1 d .
O4 O 0.7944(10) 0.7209(8) 1.1354(3) 0.044(2) Uani 1 1 d .
O5 O 0.3893(9) 0.9435(8) 0.7377(3) 0.045(3) Uani 1 1 d .
O6 O -0.0638(10) 0.8025(8) 0.6354(3) 0.038(2) Uani 1 1 d .
O7 O -0.4370(9) 0.5423(8) 0.4149(3) 0.034(2) Uani 1 1 d .
O8 O -0.3282(10) 0.6744(8) 0.3628(3) 0.036(2) Uani 1 1 d .
N1 N 0.3411(11) 0.5062(8) 0.8588(3) 0.029(3) Uani 1 1 d .
N2 N 0.4332(13) 0.5065(10) 0.9148(4) 0.043(3) Uani 1 1 d .
N3 N 0.1938(11) 0.8951(9) 0.6346(4) 0.034(3) Uani 1 1 d .
N4 N 0.0992(11) 0.8966(9) 0.5794(3) 0.031(3) Uani 1 1 d .
N5 N -0.1485(11) 0.3791(9) 0.8017(4) 0.033(3) Uani 1 1 d .
N6 N 0.6801(11) 1.0255(9) 0.6909(4) 0.034(3) Uani 1 1 d .
C1 C 0.2607(14) 0.5219(11) 0.7348(4) 0.037(3) Uani 1 1 d .
C2 C 0.2392(17) 0.5394(12) 0.6755(5) 0.048(4) Uani 1 1 d .
H2A H 0.1417 0.5038 0.6514 0.058 Uiso 1 1 calc R
C3 C 0.3617(18) 0.6089(13) 0.6531(5) 0.050(4) Uani 1 1 d .
H3A H 0.3476 0.6173 0.6132 0.060 Uiso 1 1 calc R
C4 C 0.5031(18) 0.6667(14) 0.6853(6) 0.053(4) Uani 1 1 d .
H4A H 0.5815 0.7161 0.6683 0.063 Uiso 1 1 calc R
C5 C 0.5259(16) 0.6502(13) 0.7423(5) 0.043(4) Uani 1 1 d .
H5A H 0.6225 0.6885 0.7656 0.052 Uiso 1 1 calc R
C6 C 0.4105(15) 0.5782(11) 0.7674(5) 0.033(3) Uani 1 1 d .
C7 C 0.4424(15) 0.5615(11) 0.8266(4) 0.032(3) Uani 1 1 d .
C8 C 0.5781(17) 0.5666(13) 0.9130(5) 0.037(3) Uani 1 1 d .
C9 C 0.7336(15) 0.5913(13) 0.9583(5) 0.042(4) Uani 1 1 d .
H9A H 0.7927 0.5142 0.9682 0.051 Uiso 1 1 calc R
C10 C 0.8770(15) 0.6678(12) 0.9440(4) 0.071(4) Uani 1 1 d .
H10A H 0.8284 0.7199 0.9122 0.086 Uiso 1 1 calc R
H10B H 0.9760 0.6207 0.9324 0.086 Uiso 1 1 calc R
C11 C 0.5542(16) 0.7394(13) 1.0022(6) 0.063(4) Uani 1 1 d .
H11A H 0.4351 0.7106 0.9850 0.094 Uiso 1 1 calc R
H11B H 0.6006 0.7934 0.9760 0.094 Uiso 1 1 calc R
H11C H 0.5434 0.7800 1.0376 0.094 Uiso 1 1 calc R
C12 C 0.5967(17) 0.5443(10) 1.0462(4) 0.069(4) Uani 1 1 d .
H12A H 0.4779 0.5234 1.0254 0.103 Uiso 1 1 calc R
H12B H 0.5825 0.5730 1.0839 0.103 Uiso 1 1 calc R
H12C H 0.6752 0.4755 1.0500 0.103 Uiso 1 1 calc R
C13 C 0.6812(13) 0.6393(10) 1.0142(4) 0.033(3) Uani 1 1 d .
C14 C 0.8685(15) 0.6857(13) 1.0437(5) 0.039(3) Uani 1 1 d .
C15 C 0.9498(15) 0.7416(13) 0.9978(5) 0.069(4) Uani 1 1 d .
H15A H 1.0835 0.7388 1.0059 0.083 Uiso 1 1 calc R
H15B H 0.9109 0.8240 0.9927 0.083 Uiso 1 1 calc R
C16 C 0.9927(16) 0.5776(12) 1.0669(5) 0.079(5) Uani 1 1 d .
H16A H 1.1122 0.6059 1.0841 0.118 Uiso 1 1 calc R
H16B H 1.0059 0.5249 1.0355 0.118 Uiso 1 1 calc R
H16C H 0.9363 0.5356 1.0954 0.118 Uiso 1 1 calc R
C17 C 0.8551(15) 0.7632(14) 1.0944(5) 0.035(3) Uani 1 1 d .
C18 C 0.2742(15) 0.8773(11) 0.7590(5) 0.034(3) Uani 1 1 d .
C19 C 0.2943(15) 0.8611(11) 0.8190(5) 0.042(3) Uani 1 1 d .
H19A H 0.3909 0.8990 0.8424 0.051 Uiso 1 1 calc R
C20 C 0.1799(16) 0.7935(13) 0.8431(5) 0.044(4) Uani 1 1 d .
H20A H 0.1984 0.7841 0.8831 0.053 Uiso 1 1 calc R
C21 C 0.0362(17) 0.7377(13) 0.8108(4) 0.048(4) Uani 1 1 d .
H21A H -0.0436 0.6904 0.8283 0.057 Uiso 1 1 calc R
C22 C 0.0103(15) 0.7512(11) 0.7539(6) 0.043(4) Uani 1 1 d .
H22A H -0.0896 0.7135 0.7319 0.052 Uiso 1 1 calc R
C23 C 0.1265(14) 0.8192(11) 0.7264(4) 0.029(3) Uani 1 1 d .
C24 C 0.0958(14) 0.8400(10) 0.6665(4) 0.025(3) Uani 1 1 d .
C25 C -0.0508(16) 0.8445(11) 0.5821(5) 0.031(3) Uani 1 1 d .
C26 C -0.2115(15) 0.8263(12) 0.5387(5) 0.033(3) Uani 1 1 d .
H26A H -0.3200 0.8318 0.5584 0.040 Uiso 1 1 calc R
C27 C -0.2367(14) 0.9155(9) 0.4914(4) 0.049(3) Uani 1 1 d .
H27A H -0.3061 0.9832 0.5022 0.059 Uiso 1 1 calc R
H27B H -0.1176 0.9435 0.4837 0.059 Uiso 1 1 calc R
C28 C -0.2238(13) 0.7059(10) 0.5067(4) 0.030(3) Uani 1 1 d .
C29 C -0.0466(12) 0.6836(12) 0.4839(5) 0.038(3) Uani 1 1 d .
H29A H -0.0213 0.7492 0.4600 0.056 Uiso 1 1 calc R
H29B H -0.0573 0.6117 0.4614 0.056 Uiso 1 1 calc R
H29C H 0.0523 0.6755 0.5156 0.056 Uiso 1 1 calc R
C30 C -0.2597(14) 0.6027(9) 0.5445(4) 0.051(3) Uani 1 1 d .
H30A H -0.1560 0.5924 0.5745 0.076 Uiso 1 1 calc R
H30B H -0.2776 0.5316 0.5216 0.076 Uiso 1 1 calc R
H30C H -0.3685 0.6184 0.5615 0.076 Uiso 1 1 calc R
C31 C -0.3379(14) 0.8571(9) 0.4396(4) 0.044(3) Uani 1 1 d .
H31A H -0.2627 0.8552 0.4090 0.052 Uiso 1 1 calc R
H31B H -0.4508 0.9002 0.4259 0.052 Uiso 1 1 calc R
C32 C -0.5680(13) 0.7320(10) 0.4744(5) 0.050(3) Uani 1 1 d .
H32A H -0.6598 0.7496 0.4417 0.076 Uiso 1 1 calc R
H32B H -0.5740 0.7902 0.5041 0.076 Uiso 1 1 calc R
H32C H -0.5904 0.6543 0.4889 0.076 Uiso 1 1 calc R
C33 C -0.3810(14) 0.7349(11) 0.4565(5) 0.027(3) Uani 1 1 d .
C34 C -0.3767(14) 0.6444(11) 0.4078(5) 0.024(3) Uani 1 1 d .
C35 C -0.2596(15) 0.3333(13) 0.8351(5) 0.044(4) Uani 1 1 d .
H35A H -0.2199 0.3329 0.8747 0.053 Uiso 1 1 calc R
C36 C -0.4220(18) 0.2886(14) 0.8161(6) 0.049(4) Uani 1 1 d .
H36A H -0.4946 0.2576 0.8418 0.058 Uiso 1 1 calc R
C37 C -0.4817(18) 0.2878(14) 0.7604(8) 0.069(5) Uani 1 1 d .
H37A H -0.5975 0.2568 0.7461 0.083 Uiso 1 1 calc R
C38 C -0.3724(17) 0.3327(14) 0.7241(5) 0.056(4) Uani 1 1 d .
H38A H -0.4094 0.3313 0.6843 0.067 Uiso 1 1 calc R
C39 C -0.2113(15) 0.3787(12) 0.7467(5) 0.044(4) Uani 1 1 d .
H39A H -0.1386 0.4127 0.7217 0.053 Uiso 1 1 calc R
C40 C 0.7455(14) 1.0238(11) 0.7473(4) 0.035(3) Uani 1 1 d .
H40A H 0.6750 0.9886 0.7726 0.042 Uiso 1 1 calc R
C41 C 0.9104(15) 1.0716(14) 0.7689(6) 0.049(4) Uani 1 1 d .
H41A H 0.9518 1.0691 0.8084 0.059 Uiso 1 1 calc R
C42 C 1.0118(16) 1.1210(13) 0.7346(5) 0.043(4) Uani 1 1 d .
H42A H 1.1233 1.1568 0.7496 0.051 Uiso 1 1 calc R
C43 C 0.9547(18) 1.1200(15) 0.6776(6) 0.057(4) Uani 1 1 d U
H43A H 1.0264 1.1537 0.6523 0.068 Uiso 1 1 calc R
C44 C 0.7862(16) 1.0675(12) 0.6572(5) 0.044(4) Uani 1 1 d .
H44A H 0.7488 1.0627 0.6174 0.053 Uiso 1 1 calc R

loop_
_atom_site_aniso_label
_atom_site_aniso_U_11
_atom_site_aniso_U_22
_atom_site_aniso_U_33
_atom_site_aniso_U_23
_atom_site_aniso_U_13
_atom_site_aniso_U_12
Cu1 0.0381(8) 0.0353(10) 0.0293(8) 0.0003(7) -0.0016(7) -0.0047(7)
Cu2 0.0359(7) 0.0360(10) 0.0260(7) 0.0043(7) -0.0014(6) -0.0063(7)
O1 0.048(4) 0.050(8) 0.030(4) 0.000(4) 0.004(4) -0.030(5)
O2 0.045(5) 0.040(6) 0.020(4) -0.004(4) -0.006(4) -0.004(4)
O3 0.038(5) 0.037(6) 0.033(4) 0.001(4) -0.008(4) -0.001(4)
O4 0.046(5) 0.049(7) 0.033(5) -0.006(5) -0.003(4) -0.001(5)
O5 0.047(4) 0.062(8) 0.023(4) 0.001(4) -0.004(4) -0.019(5)
O6 0.037(5) 0.038(6) 0.038(5) 0.001(5) -0.002(4) -0.019(4)
O7 0.030(4) 0.040(6) 0.034(4) -0.004(4) 0.012(4) 0.004(4)
O8 0.033(4) 0.040(6) 0.036(5) 0.001(4) 0.007(4) -0.003(4)
N1 0.039(5) 0.027(7) 0.021(5) 0.005(5) 0.004(4) -0.008(5)
N2 0.053(6) 0.047(9) 0.028(5) -0.007(5) 0.003(5) -0.014(6)
N3 0.040(5) 0.029(7) 0.032(5) 0.002(5) 0.005(5) -0.005(5)
N4 0.034(5) 0.039(8) 0.018(5) 0.009(5) -0.006(4) -0.009(5)
N5 0.034(5) 0.032(7) 0.031(5) -0.003(5) 0.003(5) 0.002(5)
N6 0.022(5) 0.046(8) 0.033(5) -0.002(5) 0.004(5) 0.002(5)
C1 0.035(7) 0.044(9) 0.026(6) 0.000(6) -0.010(6) 0.000(6)
C2 0.053(8) 0.063(11) 0.026(7) -0.010(7) -0.001(7) 0.009(7)
C3 0.060(9) 0.069(12) 0.026(7) 0.008(8) 0.022(7) 0.004(8)
C4 0.045(8) 0.063(12) 0.051(9) -0.004(8) 0.011(7) -0.009(8)
C5 0.039(7) 0.075(12) 0.016(6) 0.016(6) 0.003(6) 0.003(7)
C6 0.039(7) 0.032(8) 0.028(7) 0.001(6) 0.011(6) -0.004(6)
C7 0.037(7) 0.044(9) 0.011(6) -0.001(6) -0.005(5) -0.014(6)
C8 0.045(8) 0.049(10) 0.015(6) -0.002(6) 0.001(6) -0.004(7)
C9 0.034(7) 0.059(11) 0.033(7) -0.023(7) 0.001(6) 0.003(7)
C10 0.052(8) 0.126(13) 0.039(7) -0.034(8) 0.017(6) -0.032(8)
C11 0.055(9) 0.056(11) 0.073(9) -0.025(8) 0.000(8) 0.007(8)
C12 0.100(10) 0.071(10) 0.035(7) -0.001(6) 0.012(7) -0.048(8)
C13 0.030(6) 0.044(8) 0.025(6) -0.007(6) 0.007(5) -0.001(6)
C14 0.031(7) 0.048(10) 0.038(7) -0.019(7) 0.002(6) -0.009(6)
C15 0.054(9) 0.122(13) 0.035(7) -0.033(8) 0.021(7) -0.038(8)
C16 0.061(9) 0.103(13) 0.064(9) -0.041(9) -0.021(7) 0.041(8)
C17 0.025(6) 0.050(11) 0.026(7) -0.013(7) -0.003(6) 0.006(7)
C18 0.041(7) 0.027(8) 0.035(7) 0.000(6) 0.015(6) -0.001(6)
C19 0.046(7) 0.045(10) 0.033(7) 0.006(6) -0.002(6) -0.010(7)
C20 0.036(7) 0.063(12) 0.033(7) -0.009(8) 0.002(6) -0.009(7)
C21 0.057(8) 0.074(12) 0.011(6) 0.016(7) 0.002(6) -0.014(8)
C22 0.033(7) 0.027(8) 0.067(10) -0.017(7) -0.001(7) -0.014(6)
C23 0.029(6) 0.034(8) 0.023(6) 0.002(6) 0.001(5) 0.000(6)
C24 0.033(6) 0.016(7) 0.026(6) -0.001(6) 0.007(6) 0.005(5)
C25 0.039(7) 0.028(9) 0.024(6) -0.005(6) -0.003(6) 0.010(6)
C26 0.032(6) 0.037(9) 0.029(6) -0.008(6) -0.001(6) 0.001(6)
C27 0.060(7) 0.022(6) 0.056(7) -0.007(6) -0.021(6) 0.008(6)
C28 0.020(6) 0.050(8) 0.020(6) -0.009(5) 0.005(5) 0.006(5)
C29 0.020(6) 0.045(9) 0.042(7) -0.009(6) -0.012(5) 0.003(6)
C30 0.067(8) 0.045(8) 0.034(6) 0.017(6) -0.009(6) -0.019(6)
C31 0.045(7) 0.047(8) 0.038(6) -0.001(6) 0.002(6) 0.003(6)
C32 0.036(7) 0.051(8) 0.063(8) -0.012(7) 0.002(6) 0.010(6)
C33 0.026(6) 0.029(8) 0.026(6) 0.005(6) 0.006(5) 0.008(5)
C34 0.020(6) 0.022(8) 0.029(7) -0.001(6) -0.003(5) 0.002(5)
C35 0.030(7) 0.066(12) 0.035(8) -0.018(8) -0.002(7) 0.004(7)
C36 0.047(9) 0.050(10) 0.046(8) 0.018(8) 0.002(7) -0.002(7)
C37 0.029(8) 0.050(12) 0.133(16) -0.022(12) 0.027(10) -0.003(7)
C38 0.043(8) 0.071(12) 0.047(8) -0.014(8) -0.016(7) -0.001(8)
C39 0.033(7) 0.047(10) 0.053(9) 0.010(7) 0.006(7) -0.001(6)
C40 0.033(6) 0.048(10) 0.023(6) -0.002(6) 0.000(6) 0.002(6)
C41 0.023(7) 0.062(11) 0.057(9) -0.016(8) -0.007(7) 0.006(7)
C42 0.027(7) 0.050(10) 0.044(8) -0.005(7) -0.017(6) 0.005(6)
C43 0.036(6) 0.062(8) 0.074(8) -0.004(7) 0.016(6) -0.005(6)
C44 0.037(8) 0.054(11) 0.042(8) 0.004(7) 0.006(7) 0.016(7)

loop_
_atom_type_symbol
_atom_type_description
_atom_type_scat_dispersion_real
_atom_type_scat_dispersion_imag
_atom_type_scat_source
C C 0.0033 0.0016 'International Tables Vol C Tables 4.2.6.8 and 6.1.1.4'
H H 0.0000 0.0000 'International Tables Vol C Tables 4.2.6.8 and 6.1.1.4'
N N 0.0061 0.0033 'International Tables Vol C Tables 4.2.6.8 and 6.1.1.4'
O O 0.0106 0.0060 'International Tables Vol C Tables 4.2.6.8 and 6.1.1.4'
Cu Cu 0.3201 1.2651 'International Tables Vol C Tables 4.2.6.8 and 6.1.1.4'

loop_
_geom_angle_atom_site_label_1
_geom_angle_atom_site_label_2
_geom_angle_atom_site_label_3
_geom_angle
_geom_angle_site_symmetry_1
_geom_angle_site_symmetry_3
O1 Cu1 O3 170.5(4) . 2_647
O1 Cu1 N1 89.4(3) . .
O3 Cu1 N1 92.5(3) 2_647 .
O1 Cu1 N5 89.4(3) . .
O3 Cu1 N5 90.8(3) 2_647 .
N1 Cu1 N5 166.7(4) . .
O1 Cu1 O4 113.4(3) . 2_647
O3 Cu1 O4 57.1(3) 2_647 2_647
N1 Cu1 O4 98.2(3) . 2_647
N5 Cu1 O4 94.4(3) . 2_647
O5 Cu2 N3 89.6(3) . .
O5 Cu2 O7 169.2(4) . 2_556
N3 Cu2 O7 92.9(3) . 2_556
O5 Cu2 N6 88.6(3) . .
N3 Cu2 N6 167.0(4) . .
O7 Cu2 N6 91.3(3) 2_556 .
O5 Cu2 O8 110.4(3) . 2_556
N3 Cu2 O8 99.8(3) . 2_556
O7 Cu2 O8 58.9(3) 2_556 2_556
N6 Cu2 O8 92.9(3) . 2_556
O5 Cu2 C34 139.3(4) . 2_556
N3 Cu2 C34 97.5(4) . 2_556
O7 Cu2 C34 30.0(3) 2_556 2_556
N6 Cu2 C34 92.3(4) . 2_556
O8 Cu2 C34 28.9(3) 2_556 2_556
C1 O1 Cu1 132.2(7) . .
C7 O2 C8 104.7(9) . .
C17 O3 Cu1 101.7(7) . 2_657
C17 O4 Cu1 76.8(8) . 2_657
C18 O5 Cu2 132.1(7) . .
C24 O6 C25 102.3(9) . .
C34 O7 Cu2 98.6(7) . 2_546
C34 O8 Cu2 80.7(7) . 2_546
C7 N1 N2 108.1(8) . .
C7 N1 Cu1 125.1(7) . .
N2 N1 Cu1 126.5(7) . .
C8 N2 N1 105.1(9) . .
C24 N3 N4 108.1(8) . .
C24 N3 Cu2 125.2(7) . .
N4 N3 Cu2 126.3(7) . .
C25 N4 N3 105.6(8) . .
C39 N5 C35 115.5(10) . .
C39 N5 Cu1 121.1(8) . .
C35 N5 Cu1 122.9(8) . .
C44 N6 C40 117.1(10) . .
C44 N6 Cu2 121.7(8) . .
C40 N6 Cu2 121.0(7) . .
O1 C1 C2 119.2(11) . .
O1 C1 C6 124.4(10) . .
C2 C1 C6 116.4(11) . .
C3 C2 C1 119.3(12) . .
C3 C2 H2A 120.4 . .
C1 C2 H2A 120.4 . .
C4 C3 C2 124.0(12) . .
C4 C3 H3A 118.0 . .
C2 C3 H3A 118.0 . .
C5 C4 C3 117.4(13) . .
C5 C4 H4A 121.3 . .
C3 C4 H4A 121.3 . .
C4 C5 C6 121.4(13) . .
C4 C5 H5A 119.3 . .
C6 C5 H5A 119.3 . .
C5 C6 C7 119.3(11) . .
C5 C6 C1 121.5(11) . .
C7 C6 C1 119.1(10) . .
N1 C7 O2 110.0(9) . .
N1 C7 C6 128.6(11) . .
O2 C7 C6 121.4(10) . .
N2 C8 O2 112.0(11) . .
N2 C8 C9 129.9(11) . .
O2 C8 C9 117.9(10) . .
C10 C9 C8 117.4(11) . .
C10 C9 C13 106.2(10) . .
C8 C9 C13 115.0(9) . .
C10 C9 H9A 105.8 . .
C8 C9 H9A 105.8 . .
C13 C9 H9A 105.8 . .
C9 C10 C15 107.8(9) . .
C9 C10 H10A 110.1 . .
C15 C10 H10A 110.1 . .
C9 C10 H10B 110.1 . .
C15 C10 H10B 110.1 . .
H10A C10 H10B 108.5 . .
C13 C11 H11A 109.5 . .
C13 C11 H11B 109.5 . .
H11A C11 H11B 109.5 . .
C13 C11 H11C 109.5 . .
H11A C11 H11C 109.5 . .
H11B C11 H11C 109.5 . .
C13 C12 H12A 109.5 . .
C13 C12 H12B 109.5 . .
H12A C12 H12B 109.5 . .
C13 C12 H12C 109.5 . .
H12A C12 H12C 109.5 . .
H12B C12 H12C 109.5 . .
C11 C13 C12 110.3(10) . .
C11 C13 C9 110.2(10) . .
C12 C13 C9 111.0(10) . .
C11 C13 C14 109.1(10) . .
C12 C13 C14 115.4(9) . .
C9 C13 C14 100.5(8) . .
C15 C14 C17 115.0(12) . .
C15 C14 C13 104.8(9) . .
C17 C14 C13 113.3(9) . .
C15 C14 C16 108.1(10) . .
C17 C14 C16 106.4(10) . .
C13 C14 C16 109.1(11) . .
C14 C15 C10 104.1(10) . .
C14 C15 H15A 110.9 . .
C10 C15 H15A 110.9 . .
C14 C15 H15B 110.9 . .
C10 C15 H15B 110.9 . .
H15A C15 H15B 109.0 . .
C14 C16 H16A 109.5 . .
C14 C16 H16B 109.5 . .
H16A C16 H16B 109.5 . .
C14 C16 H16C 109.5 . .
H16A C16 H16C 109.5 . .
H16B C16 H16C 109.5 . .
O4 C17 O3 124.2(11) . .
O4 C17 C14 118.5(13) . .
O3 C17 C14 117.2(11) . .
O5 C18 C23 124.3(10) . .
O5 C18 C19 119.4(11) . .
C23 C18 C19 116.3(10) . .
C20 C19 C18 121.8(12) . .
C20 C19 H19A 119.1 . .
C18 C19 H19A 119.1 . .
C19 C20 C21 121.1(12) . .
C19 C20 H20A 119.5 . .
C21 C20 H20A 119.5 . .
C22 C21 C20 119.3(12) . .
C22 C21 H21A 120.3 . .
C20 C21 H21A 120.3 . .
C21 C22 C23 122.0(12) . .
C21 C22 H22A 119.0 . .
C23 C22 H22A 119.0 . .
C22 C23 C18 119.4(10) . .
C22 C23 C24 122.9(11) . .
C18 C23 C24 117.5(11) . .
N3 C24 O6 110.8(9) . .
N3 C24 C23 130.4(11) . .
O6 C24 C23 118.7(10) . .
N4 C25 O6 113.2(10) . .
N4 C25 C26 131.0(10) . .
O6 C25 C26 115.8(10) . .
C25 C26 C27 115.1(10) . .
C25 C26 C28 116.4(10) . .
C27 C26 C28 103.8(8) . .
C25 C26 H26A 107.0 . .
C27 C26 H26A 107.0 . .
C28 C26 H26A 107.0 . .
C31 C27 C26 107.6(9) . .
C31 C27 H27A 110.2 . .
C26 C27 H27A 110.2 . .
C31 C27 H27B 110.2 . .
C26 C27 H27B 110.2 . .
H27A C27 H27B 108.5 . .
C29 C28 C30 108.6(10) . .
C29 C28 C26 109.3(9) . .
C30 C28 C26 113.1(8) . .
C29 C28 C33 110.5(8) . .
C30 C28 C33 115.5(8) . .
C26 C28 C33 99.5(9) . .
C28 C29 H29A 109.5 . .
C28 C29 H29B 109.5 . .
H29A C29 H29B 109.5 . .
C28 C29 H29C 109.5 . .
H29A C29 H29C 109.5 . .
H29B C29 H29C 109.5 . .
C28 C30 H30A 109.5 . .
C28 C30 H30B 109.5 . .
H30A C30 H30B 109.5 . .
C28 C30 H30C 109.5 . .
H30A C30 H30C 109.5 . .
H30B C30 H30C 109.5 . .
C27 C31 C33 107.1(9) . .
C27 C31 H31A 110.3 . .
C33 C31 H31A 110.3 . .
C27 C31 H31B 110.3 . .
C33 C31 H31B 110.3 . .
H31A C31 H31B 108.5 . .
C33 C32 H32A 109.5 . .
C33 C32 H32B 109.5 . .
H32A C32 H32B 109.5 . .
C33 C32 H32C 109.5 . .
H32A C32 H32C 109.5 . .
H32B C32 H32C 109.5 . .
C31 C33 C32 109.8(9) . .
C31 C33 C34 112.8(9) . .
C32 C33 C34 108.6(10) . .
C31 C33 C28 103.5(9) . .
C32 C33 C28 113.0(8) . .
C34 C33 C28 109.1(9) . .
O8 C34 O7 121.9(11) . .
O8 C34 C33 120.4(11) . .
O7 C34 C33 117.5(10) . .
O8 C34 Cu2 70.4(6) . 2_546
O7 C34 Cu2 51.5(6) . 2_546
C33 C34 Cu2 168.1(8) . 2_546
C36 C35 N5 124.2(11) . .
C36 C35 H35A 117.9 . .
N5 C35 H35A 117.9 . .
C35 C36 C37 119.4(13) . .
C35 C36 H36A 120.3 . .
C37 C36 H36A 120.3 . .
C36 C37 C38 118.9(14) . .
C36 C37 H37A 120.6 . .
C38 C37 H37A 120.6 . .
C39 C38 C37 118.3(13) . .
C39 C38 H38A 120.9 . .
C37 C38 H38A 120.9 . .
N5 C39 C38 123.8(12) . .
N5 C39 H39A 118.1 . .
C38 C39 H39A 118.1 . .
N6 C40 C41 122.1(11) . .
N6 C40 H40A 119.0 . .
C41 C40 H40A 119.0 . .
C42 C41 C40 120.2(13) . .
C42 C41 H41A 119.9 . .
C40 C41 H41A 119.9 . .
C41 C42 C43 119.5(13) . .
C41 C42 H42A 120.3 . .
C43 C42 H42A 120.3 . .
C42 C43 C44 118.3(13) . .
C42 C43 H43A 120.8 . .
C44 C43 H43A 120.8 . .
N6 C44 C43 122.5(12) . .
N6 C44 H44A 118.7 . .
C43 C44 H44A 118.7 . .

loop_
_geom_bond_atom_site_label_1
_geom_bond_atom_site_label_2
_geom_bond_distance
_geom_bond_site_symmetry_2
Cu1 O1 1.891(7) .
Cu1 O3 1.979(7) 2_647
Cu1 N1 1.980(9) .
Cu1 N5 2.032(9) .
Cu1 O4 2.537(9) 2_647
Cu2 O5 1.909(7) .
Cu2 N3 1.959(9) .
Cu2 O7 1.996(7) 2_556
Cu2 N6 2.039(9) .
Cu2 O8 2.409(9) 2_556
Cu2 C34 2.524(12) 2_556
O1 C1 1.295(12) .
O2 C7 1.338(12) .
O2 C8 1.387(12) .
O3 C17 1.267(15) .
O3 Cu1 1.979(7) 2_657
O4 C17 1.239(13) .
O4 Cu1 2.537(9) 2_657
O5 C18 1.308(12) .
O6 C24 1.375(12) .
O6 C25 1.380(12) .
O7 C34 1.275(13) .
O7 Cu2 1.996(7) 2_546
O8 C34 1.235(12) .
O8 Cu2 2.409(9) 2_546
N1 C7 1.322(12) .
N1 N2 1.410(11) .
N2 C8 1.291(15) .
N3 C24 1.299(12) .
N3 N4 1.398(11) .
N4 C25 1.281(13) .
N5 C39 1.327(13) .
N5 C35 1.343(13) .
N6 C44 1.306(13) .
N6 C40 1.363(12) .
C1 C2 1.416(14) .
C1 C6 1.419(15) .
C2 C3 1.381(17) .
C2 H2A 0.9500 .
C3 C4 1.379(17) .
C3 H3A 0.9500 .
C4 C5 1.361(16) .
C4 H4A 0.9500 .
C5 C6 1.393(16) .
C5 H5A 0.9500 .
C6 C7 1.412(14) .
C8 C9 1.492(15) .
C9 C10 1.466(16) .
C9 C13 1.549(13) .
C9 H9A 1.0000 .
C10 C15 1.566(14) .
C10 H10A 0.9900 .
C10 H10B 0.9900 .
C11 C13 1.489(16) .
C11 H11A 0.9800 .
C11 H11B 0.9800 .
C11 H11C 0.9800 .
C12 C13 1.523(14) .
C12 H12A 0.9800 .
C12 H12B 0.9800 .
C12 H12C 0.9800 .
C13 C14 1.562(14) .
C14 C15 1.479(16) .
C14 C17 1.520(16) .
C14 C16 1.597(17) .
C15 H15A 0.9900 .
C15 H15B 0.9900 .
C16 H16A 0.9800 .
C16 H16B 0.9800 .
C16 H16C 0.9800 .
C18 C23 1.417(15) .
C18 C19 1.430(14) .
C19 C20 1.348(15) .
C19 H19A 0.9500 .
C20 C21 1.382(16) .
C20 H20A 0.9500 .
C21 C22 1.352(16) .
C21 H21A 0.9500 .
C22 C23 1.403(16) .
C22 H22A 0.9500 .
C23 C24 1.435(13) .
C25 C26 1.478(14) .
C26 C27 1.514(15) .
C26 C28 1.575(16) .
C26 H26A 1.0000 .
C27 C31 1.506(12) .
C27 H27A 0.9900 .
C27 H27B 0.9900 .
C28 C29 1.529(13) .
C28 C30 1.537(13) .
C28 C33 1.582(14) .
C29 H29A 0.9800 .
C29 H29B 0.9800 .
C29 H29C 0.9800 .
C30 H30A 0.9800 .
C30 H30B 0.9800 .
C30 H30C 0.9800 .
C31 C33 1.506(15) .
C31 H31A 0.9900 .
C31 H31B 0.9900 .
C32 C33 1.524(13) .
C32 H32A 0.9800 .
C32 H32B 0.9800 .
C32 H32C 0.9800 .
C33 C34 1.564(16) .
C34 Cu2 2.524(12) 2_546
C35 C36 1.333(16) .
C35 H35A 0.9500 .
C36 C37 1.337(19) .
C36 H36A 0.9500 .
C37 C38 1.380(18) .
C37 H37A 0.9500 .
C38 C39 1.350(15) .
C38 H38A 0.9500 .
C39 H39A 0.9500 .
C40 C41 1.375(15) .
C40 H40A 0.9500 .
C41 C42 1.325(16) .
C41 H41A 0.9500 .
C42 C43 1.365(17) .
C42 H42A 0.9500 .
C43 C44 1.415(17) .
C43 H43A 0.9500 .
C44 H44A 0.9500 .

loop_
_geom_torsion_atom_site_label_1
_geom_torsion_atom_site_label_2
_geom_torsion_atom_site_label_3
_geom_torsion_atom_site_label_4
_geom_torsion
_geom_torsion_site_symmetry_1
_geom_torsion_site_symmetry_4
O3 Cu1 O1 C1 -114(2) 2_647 .
N1 Cu1 O1 C1 -11.7(10) . .
N5 Cu1 O1 C1 155.1(11) . .
O4 Cu1 O1 C1 -110.4(10) 2_647 .
N3 Cu2 O5 C18 8.5(11) . .
O7 Cu2 O5 C18 111.7(19) 2_556 .
N6 Cu2 O5 C18 -158.6(11) . .
O8 Cu2 O5 C18 108.8(10) 2_556 .
C34 Cu2 O5 C18 109.5(11) 2_556 .
O1 Cu1 N1 C7 5.2(10) . .
O3 Cu1 N1 C7 175.9(10) 2_647 .
N5 Cu1 N1 C7 -79.9(18) . .
O4 Cu1 N1 C7 118.7(9) 2_647 .
O1 Cu1 N1 N2 -168.6(9) . .
O3 Cu1 N1 N2 2.1(9) 2_647 .
N5 Cu1 N1 N2 106.3(17) . .
O4 Cu1 N1 N2 -55.0(9) 2_647 .
C7 N1 N2 C8 3.1(14) . .
Cu1 N1 N2 C8 177.7(8) . .
O5 Cu2 N3 C24 -3.9(9) . .
O7 Cu2 N3 C24 -173.4(9) 2_556 .
N6 Cu2 N3 C24 78.0(19) . .
O8 Cu2 N3 C24 -114.5(9) 2_556 .
C34 Cu2 N3 C24 -143.6(9) 2_556 .
O5 Cu2 N3 N4 168.2(9) . .
O7 Cu2 N3 N4 -1.3(9) 2_556 .
N6 Cu2 N3 N4 -110.0(17) . .
O8 Cu2 N3 N4 57.6(9) 2_556 .
C34 Cu2 N3 N4 28.4(9) 2_556 .
C24 N3 N4 C25 1.2(12) . .
Cu2 N3 N4 C25 -171.9(8) . .
O1 Cu1 N5 C39 2.1(10) . .
O3 Cu1 N5 C39 -168.5(10) 2_647 .
N1 Cu1 N5 C39 87.1(17) . .
O4 Cu1 N5 C39 -111.4(10) 2_647 .
O1 Cu1 N5 C35 173.1(10) . .
O3 Cu1 N5 C35 2.5(10) 2_647 .
N1 Cu1 N5 C35 -101.8(17) . .
O4 Cu1 N5 C35 59.7(9) 2_647 .
O5 Cu2 N6 C44 -176.5(10) . .
N3 Cu2 N6 C44 101.6(18) . .
O7 Cu2 N6 C44 -7.2(10) 2_556 .
O8 Cu2 N6 C44 -66.1(10) 2_556 .
C34 Cu2 N6 C44 -37.2(10) 2_556 .
O5 Cu2 N6 C40 -1.8(9) . .
N3 Cu2 N6 C40 -83.7(18) . .
O7 Cu2 N6 C40 167.4(9) 2_556 .
O8 Cu2 N6 C40 108.6(9) 2_556 .
C34 Cu2 N6 C40 137.5(9) 2_556 .
Cu1 O1 C1 C2 -171.0(8) . .
Cu1 O1 C1 C6 10.7(18) . .
O1 C1 C2 C3 -178.6(12) . .
C6 C1 C2 C3 -0.2(18) . .
C1 C2 C3 C4 -2(2) . .
C2 C3 C4 C5 3(2) . .
C3 C4 C5 C6 0(2) . .
C4 C5 C6 C7 178.4(13) . .
C4 C5 C6 C1 -2(2) . .
O1 C1 C6 C5 -179.4(12) . .
C2 C1 C6 C5 2.3(18) . .
O1 C1 C6 C7 0.1(19) . .
C2 C1 C6 C7 -178.2(11) . .
N2 N1 C7 O2 -3.4(13) . .
Cu1 N1 C7 O2 -178.2(7) . .
N2 N1 C7 C6 176.7(12) . .
Cu1 N1 C7 C6 1.9(18) . .
C8 O2 C7 N1 2.4(13) . .
C8 O2 C7 C6 -177.7(12) . .
C5 C6 C7 N1 173.3(12) . .
C1 C6 C7 N1 -6(2) . .
C5 C6 C7 O2 -6.6(18) . .
C1 C6 C7 O2 173.8(11) . .
N1 N2 C8 O2 -1.6(14) . .
N1 N2 C8 C9 -175.9(12) . .
C7 O2 C8 N2 -0.4(14) . .
C7 O2 C8 C9 174.7(11) . .
N2 C8 C9 C10 -177.3(14) . .
O2 C8 C9 C10 8.7(17) . .
N2 C8 C9 C13 -51(2) . .
O2 C8 C9 C13 134.8(12) . .
C8 C9 C10 C15 145.1(11) . .
C13 C9 C10 C15 14.9(14) . .
C10 C9 C13 C11 81.4(12) . .
C8 C9 C13 C11 -50.3(15) . .
C10 C9 C13 C12 -156.2(11) . .
C8 C9 C13 C12 72.2(14) . .
C10 C9 C13 C14 -33.6(13) . .
C8 C9 C13 C14 -165.2(12) . .
C11 C13 C14 C15 -74.9(12) . .
C12 C13 C14 C15 160.3(11) . .
C9 C13 C14 C15 40.9(12) . .
C11 C13 C14 C17 51.3(14) . .
C12 C13 C14 C17 -73.5(14) . .
C9 C13 C14 C17 167.1(12) . .
C11 C13 C14 C16 169.6(10) . .
C12 C13 C14 C16 44.8(12) . .
C9 C13 C14 C16 -74.6(11) . .
C17 C14 C15 C10 -157.4(10) . .
C13 C14 C15 C10 -32.4(13) . .
C16 C14 C15 C10 83.8(12) . .
C9 C10 C15 C14 11.2(15) . .
Cu1 O4 C17 O3 -2.3(11) 2_657 .
Cu1 O4 C17 C14 175.3(10) 2_657 .
Cu1 O3 C17 O4 2.9(14) 2_657 .
Cu1 O3 C17 C14 -174.8(8) 2_657 .
C15 C14 C17 O4 -177.4(10) . .
C13 C14 C17 O4 62.1(15) . .
C16 C14 C17 O4 -57.7(13) . .
C15 C14 C17 O3 0.3(16) . .
C13 C14 C17 O3 -120.1(12) . .
C16 C14 C17 O3 120.0(12) . .
Cu2 O5 C18 C23 -5.8(18) . .
Cu2 O5 C18 C19 174.5(8) . .
O5 C18 C19 C20 -179.8(12) . .
C23 C18 C19 C20 0.5(18) . .
C18 C19 C20 C21 -1(2) . .
C19 C20 C21 C22 0(2) . .
C20 C21 C22 C23 1(2) . .
C21 C22 C23 C18 -1.0(19) . .
C21 C22 C23 C24 -176.4(12) . .
O5 C18 C23 C22 -179.4(11) . .
C19 C18 C23 C22 0.3(17) . .
O5 C18 C23 C24 -3.8(18) . .
C19 C18 C23 C24 175.9(10) . .
N4 N3 C24 O6 0.3(12) . .
Cu2 N3 C24 O6 173.6(7) . .
N4 N3 C24 C23 -176.7(11) . .
Cu2 N3 C24 C23 -3.4(18) . .
C25 O6 C24 N3 -1.6(12) . .
C25 O6 C24 C23 175.8(10) . .
C22 C23 C24 N3 -176.0(12) . .
C18 C23 C24 N3 8.6(19) . .
C22 C23 C24 O6 7.2(17) . .
C18 C23 C24 O6 -168.3(10) . .
N3 N4 C25 O6 -2.4(13) . .
N3 N4 C25 C26 175.0(12) . .
C24 O6 C25 N4 2.5(12) . .
C24 O6 C25 C26 -175.3(10) . .
N4 C25 C26 C27 -25.0(18) . .
O6 C25 C26 C27 152.4(10) . .
N4 C25 C26 C28 96.8(15) . .
O6 C25 C26 C28 -85.9(11) . .
C25 C26 C27 C31 152.3(9) . .
C28 C26 C27 C31 23.9(11) . .
C25 C26 C28 C29 -51.2(12) . .
C27 C26 C28 C29 76.4(11) . .
C25 C26 C28 C30 70.0(12) . .
C27 C26 C28 C30 -162.5(9) . .
C25 C26 C28 C33 -166.9(9) . .
C27 C26 C28 C33 -39.4(10) . .
C26 C27 C31 C33 2.6(12) . .
C27 C31 C33 C32 93.0(11) . .
C27 C31 C33 C34 -145.7(9) . .
C27 C31 C33 C28 -27.9(10) . .
C29 C28 C33 C31 -73.8(11) . .
C30 C28 C33 C31 162.4(9) . .
C26 C28 C33 C31 41.1(9) . .
C29 C28 C33 C32 167.5(10) . .
C30 C28 C33 C32 43.7(13) . .
C26 C28 C33 C32 -77.7(11) . .
C29 C28 C33 C34 46.6(12) . .
C30 C28 C33 C34 -77.2(10) . .
C26 C28 C33 C34 161.4(9) . .
Cu2 O8 C34 O7 0.5(10) 2_546 .
Cu2 O8 C34 C33 -174.4(9) 2_546 .
Cu2 O7 C34 O8 -0.5(12) 2_546 .
Cu2 O7 C34 C33 174.4(7) 2_546 .
C31 C33 C34 O8 5.2(14) . .
C32 C33 C34 O8 127.1(11) . .
C28 C33 C34 O8 -109.3(11) . .
C31 C33 C34 O7 -169.9(9) . .
C32 C33 C34 O7 -47.9(13) . .
C28 C33 C34 O7 75.6(12) . .
C31 C33 C34 Cu2 -148(3) . 2_546
C32 C33 C34 Cu2 -26(4) . 2_546
C28 C33 C34 Cu2 97(4) . 2_546
C39 N5 C35 C36 0.7(19) . .
Cu1 N5 C35 C36 -170.8(11) . .
N5 C35 C36 C37 0(2) . .
C35 C36 C37 C38 0(2) . .
C36 C37 C38 C39 -2(2) . .
C35 N5 C39 C38 -2.2(19) . .
Cu1 N5 C39 C38 169.5(11) . .
C37 C38 C39 N5 3(2) . .
C44 N6 C40 C41 4.5(18) . .
Cu2 N6 C40 C41 -170.4(10) . .
N6 C40 C41 C42 0(2) . .
C40 C41 C42 C43 -3(2) . .
C41 C42 C43 C44 1(2) . .
C40 N6 C44 C43 -6.1(19) . .
Cu2 N6 C44 C43 168.8(11) . .
C42 C43 C44 N6 3(2) . .
